data_2230271
loop_
_publ_author_name
'Li, Chao'
'Fu, Xiang-Kai'
'Wu, Chuan-Long'
'Huang, Jing'

_publ_section_title
;
 2-{(1<i>R</i>,2<i>R</i>)-2-[Bis(4-methylbenzyl)amino]cyclohexyl}isoindoline-1,3-dione
;
_journal_coeditor_code CV5079
_journal_issue 6
_journal_name_full 'Acta Crystallographica Section E'
_journal_page_first o1483
_journal_paper_doi 10.1107/S1600536811018101
_journal_volume 67
_journal_year 2011
_chemical_formula_iupac 'C30 H32 N2 O2'
_chemical_formula_moiety 'C30 H32 N2 O2'
_chemical_formula_sum 'C30 H32 N2 O2'
_chemical_formula_weight 452.58
_chemical_name_systematic
;
2-{(1<i>R</i>,2<i>R</i>)-2-[Bis(4-methylbenzyl)amino]cyclohexyl}isoindoline-
1,3-dione
;
_space_group_IT_number 4
_symmetry_cell_setting monoclinic
_symmetry_space_group_name_Hall 'P 2yb'
_symmetry_space_group_name_H-M 'P 1 21 1'
_atom_sites_solution_hydrogens geom
_atom_sites_solution_primary direct
_atom_sites_solution_secondary difmap
_audit_creation_method SHELXL-97
_cell_angle_alpha 90.00
_cell_angle_beta 115.305(2)
_cell_angle_gamma 90.00
_cell_formula_units_Z 2
_cell_length_a 12.472(2)
_cell_length_b 9.2853(17)
_cell_length_c 12.505(2)
_cell_measurement_reflns_used 1969
_cell_measurement_temperature 298(2)
_cell_measurement_theta_max 21.248
_cell_measurement_theta_min 2.839
_cell_volume 1309.2(4)
_computing_cell_refinement 'SAINT (Bruker, 2000)'
_computing_data_collection 'SMART (Bruker, 2000)'
_computing_data_reduction 'SAINT (Bruker, 2000)'
_computing_molecular_graphics 'SHELXTL (Sheldrick, 2008)'
_computing_publication_material 'SHELXTL (Sheldrick, 2008)'
_computing_structure_refinement 'SHELXL97 (Sheldrick, 2008)'
_computing_structure_solution 'SHELXS97 (Sheldrick, 2008)'
_diffrn_ambient_temperature 298(2)
_diffrn_measured_fraction_theta_full 0.999
_diffrn_measured_fraction_theta_max 0.999
_diffrn_measurement_device_type 'Bruker SMART APEX'
_diffrn_measurement_method '\f and \w'
_diffrn_radiation_monochromator graphite
_diffrn_radiation_source 'fine-focus sealed tube'
_diffrn_radiation_type MoK\a
_diffrn_radiation_wavelength 0.71073
_diffrn_reflns_av_R_equivalents 0.0224
_diffrn_reflns_av_sigmaI/netI 0.0292
_diffrn_reflns_limit_h_max 15
_diffrn_reflns_limit_h_min -13
_diffrn_reflns_limit_k_max 11
_diffrn_reflns_limit_k_min -9
_diffrn_reflns_limit_l_max 15
_diffrn_reflns_limit_l_min -14
_diffrn_reflns_number 6901
_diffrn_reflns_theta_full 25.50
_diffrn_reflns_theta_max 25.50
_diffrn_reflns_theta_min 1.80
_exptl_absorpt_coefficient_mu 0.072
_exptl_absorpt_correction_type none
_exptl_crystal_colour colourless
_exptl_crystal_density_diffrn 1.148
_exptl_crystal_density_method 'not measured'
_exptl_crystal_description block
_exptl_crystal_F_000 484
_exptl_crystal_size_max 0.38
_exptl_crystal_size_mid 0.24
_exptl_crystal_size_min 0.24
_refine_diff_density_max 0.103
_refine_diff_density_min -0.114
_refine_ls_extinction_method none
_refine_ls_goodness_of_fit_ref 1.107
_refine_ls_hydrogen_treatment constr
_refine_ls_matrix_type full
_refine_ls_number_parameters 309
_refine_ls_number_reflns 2597
_refine_ls_number_restraints 1
_refine_ls_restrained_S_all 1.107
_refine_ls_R_factor_all 0.0626
_refine_ls_R_factor_gt 0.0471
_refine_ls_shift/su_max 0.001
_refine_ls_shift/su_mean 0.000
_refine_ls_structure_factor_coef Fsqd
_refine_ls_weighting_details 'calc w=1/[\s^2^(Fo^2^)+(0.0526P)^2^+0.0478P] where P=(Fo^2^+2Fc^2^)/3'
_refine_ls_weighting_scheme calc
_refine_ls_wR_factor_gt 0.1041
_refine_ls_wR_factor_ref 0.1117
_reflns_number_gt 2042
_reflns_number_total 2597
_reflns_threshold_expression I>2sigma(I)
_cod_data_source_file cv5079.cif
_cod_data_source_block I
_cod_original_cell_volume 1309.1(4)
_cod_original_sg_symbol_H-M 'P 21'
_cod_database_code 2230271
_cod_database_fobs_code 2230271

loop_
_symmetry_equiv_pos_as_xyz
'x, y, z'
'-x, y+1/2, -z'

loop_
_atom_site_type_symbol
_atom_site_label
_atom_site_fract_x
_atom_site_fract_y
_atom_site_fract_z
_atom_site_U_iso_or_equiv
_atom_site_adp_type
_atom_site_calc_flag
_atom_site_refinement_flags
_atom_site_occupancy
_atom_site_symmetry_multiplicity
_atom_site_disorder_assembly
_atom_site_disorder_group
C C1 0.3760(3) 0.0454(4) 0.7604(3) 0.0615(8) Uani d . 1 1 . .
H H1 0.3811 0.0357 0.8405 0.074 Uiso calc R 1 1 . .
C C2 0.4270(3) -0.0921(4) 0.7338(3) 0.0780(10) Uani d . 1 1 . .
H H2A 0.4295 -0.0825 0.6577 0.094 Uiso calc R 1 1 . .
H H2B 0.5076 -0.1051 0.7934 0.094 Uiso calc R 1 1 . .
C C3 0.3546(3) -0.2234(4) 0.7319(4) 0.0917(12) Uani d . 1 1 . .
H H3A 0.3862 -0.3069 0.7084 0.110 Uiso calc R 1 1 . .
H H3B 0.3606 -0.2408 0.8108 0.110 Uiso calc R 1 1 . .
C C4 0.2260(3) -0.2031(4) 0.6470(4) 0.1012(13) Uani d . 1 1 . .
H H4A 0.1805 -0.2863 0.6503 0.121 Uiso calc R 1 1 . .
H H4B 0.2190 -0.1949 0.5669 0.121 Uiso calc R 1 1 . .
C C5 0.1767(3) -0.0685(4) 0.6784(4) 0.0910(12) Uani d . 1 1 . .
H H5A 0.1791 -0.0802 0.7565 0.109 Uiso calc R 1 1 . .
H H5B 0.0944 -0.0568 0.6225 0.109 Uiso calc R 1 1 . .
C C6 0.2455(3) 0.0666(4) 0.6772(3) 0.0658(8) Uani d . 1 1 . .
H H6 0.2410 0.0744 0.5972 0.079 Uiso calc R 1 1 . .
C C7 0.4942(2) 0.2658(4) 0.8556(2) 0.0581(7) Uani d . 1 1 . .
C C8 0.4647(3) 0.2219(4) 0.6645(3) 0.0641(8) Uani d . 1 1 . .
C C9 0.5322(3) 0.3581(4) 0.7045(2) 0.0646(8) Uani d . 1 1 . .
C C10 0.5750(3) 0.4513(5) 0.6459(3) 0.0876(11) Uani d . 1 1 . .
H H10 0.5641 0.4332 0.5687 0.105 Uiso calc R 1 1 . .
C C11 0.6349(3) 0.5730(5) 0.7066(4) 0.0955(12) Uani d . 1 1 . .
H H11 0.6642 0.6386 0.6695 0.115 Uiso calc R 1 1 . .
C C12 0.6514(3) 0.5976(5) 0.8200(4) 0.0961(12) Uani d . 1 1 . .
H H12 0.6931 0.6790 0.8592 0.115 Uiso calc R 1 1 . .
C C13 0.6079(3) 0.5051(4) 0.8780(3) 0.0806(10) Uani d . 1 1 . .
H H13 0.6180 0.5237 0.9548 0.097 Uiso calc R 1 1 . .
C C14 0.5493(2) 0.3844(4) 0.8184(2) 0.0588(8) Uani d . 1 1 . .
C C15 0.1637(3) 0.1925(5) 0.7988(3) 0.0837(10) Uani d . 1 1 . .
H H15A 0.2246 0.1407 0.8638 0.100 Uiso calc R 1 1 . .
H H15B 0.0903 0.1388 0.7738 0.100 Uiso calc R 1 1 . .
C C16 0.1474(3) 0.3400(5) 0.8414(3) 0.0747(9) Uani d . 1 1 . .
C C17 0.0420(4) 0.3825(5) 0.8398(4) 0.0908(12) Uani d . 1 1 . .
H H17 -0.0231 0.3211 0.8086 0.109 Uiso calc R 1 1 . .
C C18 0.0302(4) 0.5158(5) 0.8841(4) 0.0945(13) Uani d . 1 1 . .
H H18 -0.0424 0.5407 0.8833 0.113 Uiso calc R 1 1 . .
C C19 0.1212(4) 0.6106(5) 0.9284(3) 0.0828(11) Uani d . 1 1 . .
C C20 0.2259(4) 0.5699(6) 0.9282(4) 0.1076(14) Uani d . 1 1 . .
H H20 0.2899 0.6331 0.9568 0.129 Uiso calc R 1 1 . .
C C21 0.2390(4) 0.4372(7) 0.8866(4) 0.1091(15) Uani d . 1 1 . .
H H21 0.3123 0.4124 0.8890 0.131 Uiso calc R 1 1 . .
C C22 0.1084(4) 0.7562(6) 0.9758(4) 0.1147(15) Uani d . 1 1 . .
H H22A 0.0400 0.7556 0.9925 0.172 Uiso calc R 1 1 . .
H H22B 0.0990 0.8290 0.9180 0.172 Uiso calc R 1 1 . .
H H22C 0.1779 0.7763 1.0471 0.172 Uiso calc R 1 1 . .
C C23 0.0991(3) 0.2557(5) 0.5925(3) 0.0788(10) Uani d . 1 1 . .
H H23A 0.0567 0.3291 0.6141 0.095 Uiso calc R 1 1 . .
H H23B 0.0443 0.1777 0.5543 0.095 Uiso calc R 1 1 . .
C C24 0.1419(3) 0.3184(4) 0.5070(3) 0.0675(9) Uani d . 1 1 . .
C C25 0.1056(3) 0.2635(5) 0.3942(3) 0.0793(10) Uani d . 1 1 . .
H H25 0.0565 0.1830 0.3707 0.095 Uiso calc R 1 1 . .
C C26 0.1426(3) 0.3289(6) 0.3161(3) 0.0906(13) Uani d . 1 1 . .
H H26 0.1169 0.2914 0.2402 0.109 Uiso calc R 1 1 . .
C C27 0.2150(4) 0.4459(5) 0.3467(3) 0.0855(11) Uani d . 1 1 . .
C C28 0.2522(4) 0.4976(5) 0.4595(4) 0.0971(12) Uani d . 1 1 . .
H H28 0.3027 0.5767 0.4833 0.117 Uiso calc R 1 1 . .
C C29 0.2161(4) 0.4344(4) 0.5382(3) 0.0859(11) Uani d . 1 1 . .
H H29 0.2429 0.4716 0.6143 0.103 Uiso calc R 1 1 . .
C C30 0.2538(5) 0.5162(8) 0.2598(4) 0.140(2) Uani d . 1 1 . .
H H30A 0.2079 0.4782 0.1820 0.209 Uiso calc R 1 1 . .
H H30B 0.3363 0.4967 0.2828 0.209 Uiso calc R 1 1 . .
H H30C 0.2417 0.6184 0.2593 0.209 Uiso calc R 1 1 . .
N N1 0.4460(2) 0.1719(3) 0.76050(19) 0.0566(6) Uani d . 1 1 . .
N N2 0.1976(2) 0.2011(3) 0.6999(2) 0.0671(7) Uani d . 1 1 . .
O O1 0.49097(18) 0.2479(3) 0.95003(16) 0.0775(7) Uani d . 1 1 . .
O O2 0.4310(2) 0.1639(3) 0.56978(19) 0.0869(7) Uani d . 1 1 . .

loop_
_atom_site_aniso_label
_atom_site_aniso_U_11
_atom_site_aniso_U_22
_atom_site_aniso_U_33
_atom_site_aniso_U_12
_atom_site_aniso_U_13
_atom_site_aniso_U_23
C1 0.0628(17) 0.062(2) 0.0575(16) -0.0014(16) 0.0233(14) 0.0042(15)
C2 0.0661(19) 0.065(2) 0.092(2) 0.0084(18) 0.0231(18) 0.0055(19)
C3 0.085(2) 0.061(2) 0.116(3) 0.005(2) 0.031(2) 0.003(2)
C4 0.084(2) 0.066(3) 0.132(3) -0.006(2) 0.026(2) -0.014(2)
C5 0.062(2) 0.076(3) 0.122(3) -0.008(2) 0.026(2) -0.006(2)
C6 0.0595(17) 0.065(2) 0.0681(18) 0.0039(17) 0.0226(15) -0.0002(17)
C7 0.0476(15) 0.072(2) 0.0478(15) 0.0018(15) 0.0139(12) 0.0009(15)
C8 0.0733(19) 0.070(2) 0.0529(17) 0.0020(17) 0.0310(15) -0.0014(17)
C9 0.0653(18) 0.071(2) 0.0595(18) -0.0003(17) 0.0288(15) 0.0083(17)
C10 0.104(3) 0.091(3) 0.078(2) -0.009(3) 0.049(2) 0.007(2)
C11 0.104(3) 0.087(3) 0.101(3) -0.024(3) 0.048(2) 0.011(3)
C12 0.091(3) 0.081(3) 0.098(3) -0.020(2) 0.023(2) 0.000(2)
C13 0.081(2) 0.086(3) 0.067(2) -0.015(2) 0.0242(18) -0.008(2)
C14 0.0514(16) 0.065(2) 0.0538(16) -0.0007(15) 0.0161(13) -0.0004(15)
C15 0.093(2) 0.080(3) 0.093(2) 0.007(2) 0.053(2) 0.010(2)
C16 0.081(2) 0.084(3) 0.0734(19) 0.006(2) 0.0466(18) 0.009(2)
C17 0.095(3) 0.080(3) 0.120(3) -0.003(2) 0.067(2) 0.010(3)
C18 0.097(3) 0.093(3) 0.118(3) 0.016(3) 0.071(3) 0.014(3)
C19 0.098(3) 0.094(3) 0.063(2) 0.005(2) 0.039(2) 0.004(2)
C20 0.092(3) 0.125(4) 0.104(3) -0.015(3) 0.041(2) -0.038(3)
C21 0.079(2) 0.140(4) 0.115(3) 0.003(3) 0.048(2) -0.037(3)
C22 0.150(4) 0.103(4) 0.087(3) 0.015(3) 0.048(3) -0.009(3)
C23 0.0663(19) 0.084(3) 0.079(2) 0.016(2) 0.0249(17) 0.001(2)
C24 0.0640(18) 0.064(2) 0.0644(19) 0.0193(17) 0.0176(15) 0.0024(17)
C25 0.0636(19) 0.085(3) 0.078(2) 0.0056(19) 0.0194(17) -0.015(2)
C26 0.080(2) 0.119(4) 0.062(2) 0.018(3) 0.0195(19) -0.012(2)
C27 0.090(3) 0.089(3) 0.074(2) 0.022(3) 0.031(2) 0.016(2)
C28 0.119(3) 0.066(2) 0.091(3) -0.001(2) 0.031(2) 0.009(2)
C29 0.120(3) 0.063(2) 0.064(2) 0.003(2) 0.029(2) 0.0004(19)
C30 0.149(4) 0.164(6) 0.126(4) 0.026(4) 0.078(3) 0.040(4)
N1 0.0595(13) 0.0603(16) 0.0502(12) -0.0025(13) 0.0236(11) 0.0015(12)
N2 0.0656(15) 0.0680(19) 0.0686(15) 0.0087(14) 0.0296(13) 0.0038(14)
O1 0.0797(13) 0.1028(19) 0.0471(11) -0.0103(14) 0.0243(10) 0.0023(12)
O2 0.1193(18) 0.0876(17) 0.0625(13) -0.0082(16) 0.0472(13) -0.0137(13)

loop_
_atom_type_symbol
_atom_type_description
_atom_type_scat_dispersion_real
_atom_type_scat_dispersion_imag
_atom_type_scat_source
C C 0.0033 0.0016 'International Tables Vol C Tables 4.2.6.8 and 6.1.1.4'
H H 0.0000 0.0000 'International Tables Vol C Tables 4.2.6.8 and 6.1.1.4'
N N 0.0061 0.0033 'International Tables Vol C Tables 4.2.6.8 and 6.1.1.4'
O O 0.0106 0.0060 'International Tables Vol C Tables 4.2.6.8 and 6.1.1.4'

loop_
_geom_angle_atom_site_label_1
_geom_angle_atom_site_label_2
_geom_angle_atom_site_label_3
_geom_angle_site_symmetry_1
_geom_angle_site_symmetry_3
_geom_angle
_geom_angle_publ_flag
N1 C1 C6 . . 111.1(3) ?
N1 C1 C2 . . 111.6(2) ?
C6 C1 C2 . . 112.5(3) ?
N1 C1 H1 . . 107.1 ?
C6 C1 H1 . . 107.1 ?
C2 C1 H1 . . 107.1 ?
C3 C2 C1 . . 112.1(3) ?
C3 C2 H2A . . 109.2 ?
C1 C2 H2A . . 109.2 ?
C3 C2 H2B . . 109.2 ?
C1 C2 H2B . . 109.2 ?
H2A C2 H2B . . 107.9 ?
C4 C3 C2 . . 111.0(3) ?
C4 C3 H3A . . 109.4 ?
C2 C3 H3A . . 109.4 ?
C4 C3 H3B . . 109.4 ?
C2 C3 H3B . . 109.4 ?
H3A C3 H3B . . 108.0 ?
C3 C4 C5 . . 110.3(3) ?
C3 C4 H4A . . 109.6 ?
C5 C4 H4A . . 109.6 ?
C3 C4 H4B . . 109.6 ?
C5 C4 H4B . . 109.6 ?
H4A C4 H4B . . 108.1 ?
C4 C5 C6 . . 112.5(3) ?
C4 C5 H5A . . 109.1 ?
C6 C5 H5A . . 109.1 ?
C4 C5 H5B . . 109.1 ?
C6 C5 H5B . . 109.1 ?
H5A C5 H5B . . 107.8 ?
N2 C6 C5 . . 114.9(2) ?
N2 C6 C1 . . 112.5(3) ?
C5 C6 C1 . . 109.2(3) ?
N2 C6 H6 . . 106.6 ?
C5 C6 H6 . . 106.6 ?
C1 C6 H6 . . 106.6 ?
O1 C7 N1 . . 124.5(3) ?
O1 C7 C14 . . 128.7(3) ?
N1 C7 C14 . . 106.8(2) ?
O2 C8 N1 . . 125.6(3) ?
O2 C8 C9 . . 128.6(3) ?
N1 C8 C9 . . 105.8(2) ?
C14 C9 C10 . . 121.1(3) ?
C14 C9 C8 . . 108.5(3) ?
C10 C9 C8 . . 130.4(3) ?
C9 C10 C11 . . 117.3(3) ?
C9 C10 H10 . . 121.3 ?
C11 C10 H10 . . 121.3 ?
C12 C11 C10 . . 120.8(4) ?
C12 C11 H11 . . 119.6 ?
C10 C11 H11 . . 119.6 ?
C11 C12 C13 . . 121.7(4) ?
C11 C12 H12 . . 119.1 ?
C13 C12 H12 . . 119.1 ?
C14 C13 C12 . . 117.5(3) ?
C14 C13 H13 . . 121.2 ?
C12 C13 H13 . . 121.2 ?
C9 C14 C13 . . 121.4(3) ?
C9 C14 C7 . . 108.0(3) ?
C13 C14 C7 . . 130.7(3) ?
N2 C15 C16 . . 112.1(3) ?
N2 C15 H15A . . 109.2 ?
C16 C15 H15A . . 109.2 ?
N2 C15 H15B . . 109.2 ?
C16 C15 H15B . . 109.2 ?
H15A C15 H15B . . 107.9 ?
C17 C16 C21 . . 116.2(4) ?
C17 C16 C15 . . 122.0(4) ?
C21 C16 C15 . . 121.8(3) ?
C16 C17 C18 . . 121.2(4) ?
C16 C17 H17 . . 119.4 ?
C18 C17 H17 . . 119.4 ?
C19 C18 C17 . . 121.9(4) ?
C19 C18 H18 . . 119.0 ?
C17 C18 H18 . . 119.0 ?
C18 C19 C20 . . 117.2(4) ?
C18 C19 C22 . . 122.0(4) ?
C20 C19 C22 . . 120.8(4) ?
C19 C20 C21 . . 121.3(4) ?
C19 C20 H20 . . 119.3 ?
C21 C20 H20 . . 119.3 ?
C20 C21 C16 . . 122.2(4) ?
C20 C21 H21 . . 118.9 ?
C16 C21 H21 . . 118.9 ?
C19 C22 H22A . . 109.5 ?
C19 C22 H22B . . 109.5 ?
H22A C22 H22B . . 109.5 ?
C19 C22 H22C . . 109.5 ?
H22A C22 H22C . . 109.5 ?
H22B C22 H22C . . 109.5 ?
N2 C23 C24 . . 111.9(2) ?
N2 C23 H23A . . 109.2 ?
C24 C23 H23A . . 109.2 ?
N2 C23 H23B . . 109.2 ?
C24 C23 H23B . . 109.2 ?
H23A C23 H23B . . 107.9 ?
C29 C24 C25 . . 118.0(3) ?
C29 C24 C23 . . 120.4(3) ?
C25 C24 C23 . . 121.5(3) ?
C24 C25 C26 . . 119.7(4) ?
C24 C25 H25 . . 120.2 ?
C26 C25 H25 . . 120.2 ?
C27 C26 C25 . . 122.2(3) ?
C27 C26 H26 . . 118.9 ?
C25 C26 H26 . . 118.9 ?
C26 C27 C28 . . 117.5(4) ?
C26 C27 C30 . . 121.4(4) ?
C28 C27 C30 . . 121.1(5) ?
C27 C28 C29 . . 121.1(4) ?
C27 C28 H28 . . 119.4 ?
C29 C28 H28 . . 119.4 ?
C24 C29 C28 . . 121.4(4) ?
C24 C29 H29 . . 119.3 ?
C28 C29 H29 . . 119.3 ?
C27 C30 H30A . . 109.5 ?
C27 C30 H30B . . 109.5 ?
H30A C30 H30B . . 109.5 ?
C27 C30 H30C . . 109.5 ?
H30A C30 H30C . . 109.5 ?
H30B C30 H30C . . 109.5 ?
C7 N1 C8 . . 110.9(3) ?
C7 N1 C1 . . 123.1(2) ?
C8 N1 C1 . . 125.8(3) ?
C6 N2 C23 . . 111.6(3) ?
C6 N2 C15 . . 113.9(3) ?
C23 N2 C15 . . 111.1(2) ?

loop_
_geom_bond_atom_site_label_1
_geom_bond_atom_site_label_2
_geom_bond_site_symmetry_2
_geom_bond_distance
_geom_bond_publ_flag
C1 N1 . 1.463(4) ?
C1 C6 . 1.524(4) ?
C1 C2 . 1.525(4) ?
C1 H1 . 0.9800 ?
C2 C3 . 1.511(5) ?
C2 H2A . 0.9700 ?
C2 H2B . 0.9700 ?
C3 C4 . 1.510(5) ?
C3 H3A . 0.9700 ?
C3 H3B . 0.9700 ?
C4 C5 . 1.517(6) ?
C4 H4A . 0.9700 ?
C4 H4B . 0.9700 ?
C5 C6 . 1.524(5) ?
C5 H5A . 0.9700 ?
C5 H5B . 0.9700 ?
C6 N2 . 1.464(4) ?
C6 H6 . 0.9800 ?
C7 O1 . 1.211(3) ?
C7 N1 . 1.387(4) ?
C7 C14 . 1.474(4) ?
C8 O2 . 1.201(4) ?
C8 N1 . 1.398(4) ?
C8 C9 . 1.483(5) ?
C9 C14 . 1.369(4) ?
C9 C10 . 1.380(5) ?
C10 C11 . 1.388(6) ?
C10 H10 . 0.9300 ?
C11 C12 . 1.361(6) ?
C11 H11 . 0.9300 ?
C12 C13 . 1.376(5) ?
C12 H12 . 0.9300 ?
C13 C14 . 1.371(5) ?
C13 H13 . 0.9300 ?
C15 N2 . 1.470(4) ?
C15 C16 . 1.514(6) ?
C15 H15A . 0.9700 ?
C15 H15B . 0.9700 ?
C16 C17 . 1.365(5) ?
C16 C21 . 1.374(6) ?
C17 C18 . 1.390(6) ?
C17 H17 . 0.9300 ?
C18 C19 . 1.354(6) ?
C18 H18 . 0.9300 ?
C19 C20 . 1.360(6) ?
C19 C22 . 1.512(6) ?
C20 C21 . 1.374(7) ?
C20 H20 . 0.9300 ?
C21 H21 . 0.9300 ?
C22 H22A . 0.9600 ?
C22 H22B . 0.9600 ?
C22 H22C . 0.9600 ?
C23 N2 . 1.470(4) ?
C23 C24 . 1.501(5) ?
C23 H23A . 0.9700 ?
C23 H23B . 0.9700 ?
C24 C29 . 1.364(5) ?
C24 C25 . 1.382(4) ?
C25 C26 . 1.385(5) ?
C25 H25 . 0.9300 ?
C26 C27 . 1.359(6) ?
C26 H26 . 0.9300 ?
C27 C28 . 1.369(5) ?
C27 C30 . 1.513(6) ?
C28 C29 . 1.376(5) ?
C28 H28 . 0.9300 ?
C29 H29 . 0.9300 ?
C30 H30A . 0.9600 ?
C30 H30B . 0.9600 ?
C30 H30C . 0.9600 ?

loop_
_geom_torsion_atom_site_label_1
_geom_torsion_atom_site_label_2
_geom_torsion_atom_site_label_3
_geom_torsion_atom_site_label_4
_geom_torsion_site_symmetry_1
_geom_torsion_site_symmetry_2
_geom_torsion_site_symmetry_3
_geom_torsion_site_symmetry_4
_geom_torsion
_geom_torsion_publ_flag
N1 C1 C2 C3 . . . . -179.3(3) ?
C6 C1 C2 C3 . . . . -53.7(4) ?
C1 C2 C3 C4 . . . . 54.5(5) ?
C2 C3 C4 C5 . . . . -56.2(5) ?
C3 C4 C5 C6 . . . . 58.2(5) ?
C4 C5 C6 N2 . . . . 176.5(3) ?
C4 C5 C6 C1 . . . . -56.0(4) ?
N1 C1 C6 N2 . . . . -52.1(3) ?
C2 C1 C6 N2 . . . . -178.0(3) ?
N1 C1 C6 C5 . . . . 179.1(3) ?
C2 C1 C6 C5 . . . . 53.2(4) ?
O2 C8 C9 C14 . . . . 178.8(3) ?
N1 C8 C9 C14 . . . . -0.7(3) ?
O2 C8 C9 C10 . . . . -1.2(6) ?
N1 C8 C9 C10 . . . . 179.3(3) ?
C14 C9 C10 C11 . . . . -0.6(5) ?
C8 C9 C10 C11 . . . . 179.4(3) ?
C9 C10 C11 C12 . . . . 0.7(6) ?
C10 C11 C12 C13 . . . . -1.2(7) ?
C11 C12 C13 C14 . . . . 1.5(6) ?
C10 C9 C14 C13 . . . . 1.0(5) ?
C8 C9 C14 C13 . . . . -179.0(3) ?
C10 C9 C14 C7 . . . . -179.6(3) ?
C8 C9 C14 C7 . . . . 0.4(3) ?
C12 C13 C14 C9 . . . . -1.4(5) ?
C12 C13 C14 C7 . . . . 179.4(3) ?
O1 C7 C14 C9 . . . . 179.1(3) ?
N1 C7 C14 C9 . . . . 0.1(3) ?
O1 C7 C14 C13 . . . . -1.6(5) ?
N1 C7 C14 C13 . . . . 179.5(3) ?
N2 C15 C16 C17 . . . . 120.1(3) ?
N2 C15 C16 C21 . . . . -61.6(5) ?
C21 C16 C17 C18 . . . . -1.3(6) ?
C15 C16 C17 C18 . . . . 177.1(3) ?
C16 C17 C18 C19 . . . . 1.3(6) ?
C17 C18 C19 C20 . . . . -0.1(6) ?
C17 C18 C19 C22 . . . . 179.5(4) ?
C18 C19 C20 C21 . . . . -1.0(7) ?
C22 C19 C20 C21 . . . . 179.3(4) ?
C19 C20 C21 C16 . . . . 1.1(8) ?
C17 C16 C21 C20 . . . . 0.1(7) ?
C15 C16 C21 C20 . . . . -178.3(4) ?
N2 C23 C24 C29 . . . . -61.9(4) ?
N2 C23 C24 C25 . . . . 119.8(3) ?
C29 C24 C25 C26 . . . . -1.6(5) ?
C23 C24 C25 C26 . . . . 176.9(3) ?
C24 C25 C26 C27 . . . . 0.6(5) ?
C25 C26 C27 C28 . . . . 0.6(6) ?
C25 C26 C27 C30 . . . . -179.6(4) ?
C26 C27 C28 C29 . . . . -0.8(6) ?
C30 C27 C28 C29 . . . . 179.4(4) ?
C25 C24 C29 C28 . . . . 1.4(5) ?
C23 C24 C29 C28 . . . . -177.1(3) ?
C27 C28 C29 C24 . . . . -0.2(6) ?
O1 C7 N1 C8 . . . . -179.6(3) ?
C14 C7 N1 C8 . . . . -0.6(3) ?
O1 C7 N1 C1 . . . . 5.5(4) ?
C14 C7 N1 C1 . . . . -175.5(2) ?
O2 C8 N1 C7 . . . . -178.7(3) ?
C9 C8 N1 C7 . . . . 0.8(3) ?
O2 C8 N1 C1 . . . . -4.0(5) ?
C9 C8 N1 C1 . . . . 175.5(3) ?
C6 C1 N1 C7 . . . . 108.9(3) ?
C2 C1 N1 C7 . . . . -124.7(3) ?
C6 C1 N1 C8 . . . . -65.2(4) ?
C2 C1 N1 C8 . . . . 61.2(4) ?
C5 C6 N2 C23 . . . . -82.1(4) ?
C1 C6 N2 C23 . . . . 152.1(3) ?
C5 C6 N2 C15 . . . . 44.6(4) ?
C1 C6 N2 C15 . . . . -81.2(3) ?
C24 C23 N2 C6 . . . . -73.6(4) ?
C24 C23 N2 C15 . . . . 158.1(3) ?
C16 C15 N2 C6 . . . . 164.1(3) ?
C16 C15 N2 C23 . . . . -68.9(4) ?

loop_
_cod_related_entry_id
_cod_related_entry_database
_cod_related_entry_code
1 ChemSpider 30656687
